data_7036298
loop_
_publ_author_name
'Del \'Aguila-S\'anchez, Miguel A'
'Navarro, Yolanda'
'Garc\'ia L\'opez, Jes\'us'
'Guedes, Guilherme P.'
'L\'opez Ortiz, Fernando'

_publ_section_title
;
 Synthesis of P-stereogenic diarylphosphinic amides by directed
 lithiation: transformation into tertiary phosphine oxides via
 methanolysis, aryne chemistry and complexation behaviour toward zinc(ii).
;
_journal_issue 5
_journal_name_full 'Dalton transactions (Cambridge, England : 2003)'
_journal_page_first 2008
_journal_page_last 2022
_journal_paper_doi 10.1039/c5dt02860d
_journal_volume 45
_journal_year 2016
_chemical_absolute_configuration syn
_chemical_formula_moiety 'C30 H33 Cl2 N O2 P2 Zn'
_chemical_formula_sum 'C30 H33 Cl2 N O2 P2 Zn'
_chemical_formula_weight 637.80
_space_group_IT_number 19
_symmetry_cell_setting orthorhombic
_symmetry_Int_Tables_number 19
_symmetry_space_group_name_Hall 'P 2ac 2ab'
_symmetry_space_group_name_H-M 'P 21 21 21'
_atom_sites_solution_hydrogens mixed
_atom_sites_solution_primary direct
_atom_sites_solution_secondary difmap
_audit_conform_dict_location ftp://ftp.iucr.org/pub/cif_core.dic
_audit_conform_dict_name cif_core.dic
_audit_conform_dict_version 2.4.3
_audit_creation_date 2015-08-20T15:23:10-00:00
_audit_creation_method 'WinGX routine CIF_UPDATE'
_audit_update_record
;
2015-08-21 deposited with the CCDC.
2015-08-27 downloaded from the CCDC.
;
_cell_angle_alpha 90
_cell_angle_beta 90
_cell_angle_gamma 90
_cell_formula_units_Z 4
_cell_length_a 9.8384(2)
_cell_length_b 17.1397(4)
_cell_length_c 17.4704(4)
_cell_measurement_reflns_used 9943
_cell_measurement_temperature 100(2)
_cell_measurement_theta_max 72.16
_cell_measurement_theta_min 3.61
_cell_measurement_wavelength 1.54178
_cell_volume 2945.99(11)
_computing_cell_refinement 'APEX2 v2014.5-0 (Bruker AXS)'
_computing_data_collection 'Bruker Instrument Service v4.2.2'
_computing_data_reduction 'SAINT V8.34A (Bruker AXS Inc., 2013)'
_computing_molecular_graphics 'Ortep for Windows (Farrugia, 2012) and and Mercury (Macrae, 2008)'
_computing_publication_material 'WinGX publication routines (Farrugia, 2012)'
_computing_structure_refinement 'SHELXL-2014/7 (Sheldrick, 2014)'
_computing_structure_solution 'SUPERFLIP (Palatinus & Chapuis,2007)'
_diffrn_ambient_temperature 100(2)
_diffrn_measured_fraction_theta_full 0.999
_diffrn_measured_fraction_theta_max 0.991
_diffrn_measurement_device_type 'Bruker D8 Venture'
_diffrn_measurement_method '\f and \w scans'
_diffrn_radiation_monochromator graphite
_diffrn_radiation_probe x-ray
_diffrn_radiation_source 'fine-focus sealed tube'
_diffrn_radiation_type CuK\a
_diffrn_radiation_wavelength 1.54178
_diffrn_reflns_av_R_equivalents 0.0438
_diffrn_reflns_av_unetI/netI 0.0448
_diffrn_reflns_laue_measured_fraction_full 0.999
_diffrn_reflns_laue_measured_fraction_max 0.991
_diffrn_reflns_limit_h_max 8
_diffrn_reflns_limit_h_min -12
_diffrn_reflns_limit_k_max 19
_diffrn_reflns_limit_k_min -21
_diffrn_reflns_limit_l_max 21
_diffrn_reflns_limit_l_min -18
_diffrn_reflns_number 17913
_diffrn_reflns_point_group_measured_fraction_full 0.994
_diffrn_reflns_point_group_measured_fraction_max 0.978
_diffrn_reflns_theta_full 67.679
_diffrn_reflns_theta_max 72.149
_diffrn_reflns_theta_min 3.612
_diffrn_standards_number 0
_exptl_absorpt_coefficient_mu 4.077
_exptl_absorpt_correction_T_max 0.7536
_exptl_absorpt_correction_T_min 0.3425
_exptl_absorpt_correction_type multi-scan
_exptl_absorpt_process_details
;
SADABS, Bruker Analytical X-ray Systems,Inc., Madison WI, 1997.
;
_exptl_crystal_colour colourless
_exptl_crystal_density_diffrn 1.438
_exptl_crystal_density_method 'not measured'
_exptl_crystal_description block
_exptl_crystal_F_000 1320
_exptl_crystal_recrystallization_method
'Re-crystallisation from solvent: slow diffusion of Et2O into a dichloromethane:acetonitrile (1:1)'
_exptl_crystal_size_max 1.13
_exptl_crystal_size_mid 0.951
_exptl_crystal_size_min 0.256
_refine_diff_density_max 0.32
_refine_diff_density_min -0.291
_refine_diff_density_rms 0.062
_refine_ls_abs_structure_details
;
 Flack x determined using 2121 quotients [(I+)-(I-)]/[(I+)+(I-)]
 (Parsons, Flack and Wagner, Acta Cryst. B69 (2013) 249-259).
;
_refine_ls_abs_structure_Flack 0.033(9)
_refine_ls_extinction_coef 0.00080(10)
_refine_ls_extinction_expression Fc^*^=kFc[1+0.001xFc^2^\l^3^/sin(2\q)]^-1/4^
_refine_ls_extinction_method 'SHELXL-2014/7 (Sheldrick 2014'
_refine_ls_goodness_of_fit_ref 1.073
_refine_ls_hydrogen_treatment mixed
_refine_ls_matrix_type full
_refine_ls_number_constraints 0
_refine_ls_number_parameters 348
_refine_ls_number_reflns 5809
_refine_ls_number_restraints 1
_refine_ls_restrained_S_all 1.073
_refine_ls_R_factor_all 0.0335
_refine_ls_R_factor_gt 0.0293
_refine_ls_shift/su_max 0.001
_refine_ls_shift/su_mean 0
_refine_ls_structure_factor_coef Fsqd
_refine_ls_weighting_details 'w=1/[\s^2^(Fo^2^)+(0.0239P)^2^+1.1057P] where P=(Fo^2^+2Fc^2^)/3'
_refine_ls_weighting_scheme calc
_refine_ls_wR_factor_gt 0.0665
_refine_ls_wR_factor_ref 0.0685
_reflns_Friedel_coverage 0.749
_reflns_friedel_fraction_full 0.988
_reflns_friedel_fraction_max 0.96
_reflns_number_gt 5285
_reflns_number_total 5809
_reflns_threshold_expression 'I > 2\s(I)'
_cod_data_source_file c5dt02860d1.cif
_cod_data_source_block shelx
_cod_depositor_comments 'Adding full bibliography for 7036296--7036299.cif.'
_cod_database_code 7036298

loop_
_symmetry_equiv_pos_as_xyz
'x, y, z'
'-x+1/2, -y, z+1/2'
'x+1/2, -y+1/2, -z'
'-x, y+1/2, -z+1/2'

loop_
_atom_site_label
_atom_site_type_symbol
_atom_site_fract_x
_atom_site_fract_y
_atom_site_fract_z
_atom_site_U_iso_or_equiv
_atom_site_adp_type
_atom_site_occupancy
_atom_site_site_symmetry_order
_atom_site_calc_flag
_atom_site_refinement_flags_posn
_atom_site_refinement_flags_adp
Zn1 Zn 0.75475(5) 0.48196(2) 0.93454(3) 0.01205(12) Uani 1 1 d . .
P1 P 0.91101(9) 0.58729(5) 0.80973(5) 0.01054(18) Uani 1 1 d . .
Cl2 Cl 0.65599(9) 0.51679(5) 1.04310(5) 0.0215(2) Uani 1 1 d . .
Cl1 Cl 0.64121(9) 0.41557(5) 0.84671(5) 0.0198(2) Uani 1 1 d . .
P2 P 1.07255(9) 0.46046(5) 0.93879(5) 0.01172(19) Uani 1 1 d . .
O2 O 0.9328(2) 0.43153(14) 0.95963(15) 0.0146(5) Uani 1 1 d . .
O1 O 0.8516(2) 0.57207(13) 0.88747(14) 0.0134(5) Uani 1 1 d . .
N1 N 0.8077(3) 0.59180(17) 0.73750(17) 0.0127(6) Uani 1 1 d D .
C2 C 1.1034(3) 0.46386(19) 0.8358(2) 0.0129(7) Uani 1 1 d . .
C1 C 1.0339(3) 0.5129(2) 0.7831(2) 0.0122(7) Uani 1 1 d . .
C7 C 0.9954(3) 0.6803(2) 0.8130(2) 0.0117(7) Uani 1 1 d . .
C19 C 1.1123(3) 0.5545(2) 0.9778(2) 0.0125(7) Uani 1 1 d . .
C8 C 0.9876(4) 0.7253(2) 0.8790(2) 0.0148(8) Uani 1 1 d . .
H8 H 0.9386 0.7068 0.9222 0.018 Uiso 1 1 calc R U
C30 C 1.1404(4) 0.3265(2) 1.0152(2) 0.0130(7) Uani 1 1 d . .
H30 H 1.0451 0.3175 1.0149 0.016 Uiso 1 1 calc R U
C3 C 1.2000(4) 0.4120(2) 0.8073(2) 0.0196(8) Uani 1 1 d . .
H3 H 1.2459 0.3783 0.8419 0.023 Uiso 1 1 calc R U
C25 C 1.1936(4) 0.3936(2) 0.9807(2) 0.0138(8) Uani 1 1 d . .
C12 C 1.0682(4) 0.7077(2) 0.7498(2) 0.0162(8) Uani 1 1 d . .
H12 H 1.0749 0.6767 0.7049 0.019 Uiso 1 1 calc R U
C6 C 1.0653(4) 0.5076(2) 0.7053(2) 0.0158(7) Uani 1 1 d . .
H6 H 1.0188 0.5401 0.6699 0.019 Uiso 1 1 calc R U
C26 C 1.3329(4) 0.4072(2) 0.9827(2) 0.0194(8) Uani 1 1 d . .
H26 H 1.3694 0.4531 0.9603 0.023 Uiso 1 1 calc R U
C29 C 1.2262(4) 0.2732(2) 1.0498(2) 0.0150(7) Uani 1 1 d . .
H29 H 1.1903 0.2273 1.0726 0.018 Uiso 1 1 calc R U
C13 C 0.7237(3) 0.6604(2) 0.7169(2) 0.0132(7) Uani 1 1 d . .
H13 H 0.7531 0.7041 0.7509 0.016 Uiso 1 1 calc R U
C11 C 1.1306(4) 0.7801(2) 0.7526(2) 0.0192(8) Uani 1 1 d . .
H11 H 1.1786 0.7993 0.7093 0.023 Uiso 1 1 calc R U
C15 C 0.5697(4) 0.6475(2) 0.7319(2) 0.0159(8) Uani 1 1 d . .
C20 C 1.0329(4) 0.5844(2) 1.0375(2) 0.0160(7) Uani 1 1 d . .
H20 H 0.9566 0.556 1.0558 0.019 Uiso 1 1 calc R U
C23 C 1.2587(4) 0.6674(2) 0.9856(2) 0.0222(8) Uani 1 1 d . .
H23 H 1.3358 0.6959 0.9685 0.027 Uiso 1 1 calc R U
C24 C 1.2257(4) 0.5963(2) 0.9521(2) 0.0167(8) Uani 1 1 d . .
H24 H 1.2801 0.5761 0.9117 0.02 Uiso 1 1 calc R U
C4 C 1.2311(4) 0.4081(2) 0.7298(2) 0.0238(9) Uani 1 1 d . .
H4 H 1.2988 0.3729 0.712 0.029 Uiso 1 1 calc R U
C28 C 1.3650(4) 0.2872(2) 1.0512(2) 0.0159(7) Uani 1 1 d . .
H28 H 1.4241 0.2508 1.0753 0.019 Uiso 1 1 calc R U
C21 C 1.0665(4) 0.6559(2) 1.0699(2) 0.0203(8) Uani 1 1 d . .
H21 H 1.0123 0.6768 1.1099 0.024 Uiso 1 1 calc R U
C14 C 0.7582(4) 0.6846(2) 0.6351(2) 0.0214(8) Uani 1 1 d . .
H14A H 0.7033 0.73 0.6207 0.032 Uiso 1 1 calc R U
H14B H 0.8549 0.6981 0.6319 0.032 Uiso 1 1 calc R U
H14C H 0.7388 0.6413 0.6001 0.032 Uiso 1 1 calc R U
C9 C 1.0515(4) 0.7975(2) 0.8815(2) 0.0199(8) Uani 1 1 d . .
H9 H 1.0462 0.8283 0.9266 0.024 Uiso 1 1 calc R U
C10 C 1.1226(4) 0.8246(2) 0.8189(2) 0.0191(8) Uani 1 1 d . .
H10 H 1.1663 0.874 0.8211 0.023 Uiso 1 1 calc R U
C5 C 1.1627(4) 0.4558(2) 0.6784(2) 0.0200(8) Uani 1 1 d . .
H5 H 1.1825 0.4531 0.6252 0.024 Uiso 1 1 calc R U
C17 C 0.5145(4) 0.5802(2) 0.6836(3) 0.0271(9) Uani 1 1 d . .
H17A H 0.5301 0.5913 0.6292 0.041 Uiso 1 1 calc R U
H17B H 0.5613 0.5318 0.6976 0.041 Uiso 1 1 calc R U
H17C H 0.4168 0.5744 0.6929 0.041 Uiso 1 1 calc R U
C27 C 1.4181(4) 0.3538(2) 1.0176(2) 0.0200(8) Uani 1 1 d . .
H27 H 1.5133 0.3628 1.0186 0.024 Uiso 1 1 calc R U
C18 C 0.4943(4) 0.7233(2) 0.7120(3) 0.0243(9) Uani 1 1 d . .
H18A H 0.5085 0.7357 0.6578 0.036 Uiso 1 1 calc R U
H18B H 0.3969 0.7165 0.7218 0.036 Uiso 1 1 calc R U
H18C H 0.5294 0.7659 0.7437 0.036 Uiso 1 1 calc R U
C22 C 1.1783(4) 0.6965(2) 1.0442(3) 0.0250(9) Uani 1 1 d . .
H22 H 1.2006 0.7452 1.0669 0.03 Uiso 1 1 calc R U
C16 C 0.5454(4) 0.6300(3) 0.8163(3) 0.0252(9) Uani 1 1 d . .
H16A H 0.5807 0.6731 0.8474 0.038 Uiso 1 1 calc R U
H16B H 0.4477 0.6242 0.8255 0.038 Uiso 1 1 calc R U
H16C H 0.5922 0.5816 0.8302 0.038 Uiso 1 1 calc R U
H1 H 0.787(5) 0.5511(19) 0.714(2) 0.029(13) Uiso 1 1 d D .

loop_
_atom_site_aniso_label
_atom_site_aniso_U_11
_atom_site_aniso_U_22
_atom_site_aniso_U_33
_atom_site_aniso_U_23
_atom_site_aniso_U_13
_atom_site_aniso_U_12
Zn1 0.0103(2) 0.0129(2) 0.0130(2) 0.00079(19) 0.0021(2) -0.00014(19)
P1 0.0094(4) 0.0114(4) 0.0108(4) 0.0011(3) 0.0003(3) 0.0000(3)
Cl2 0.0240(4) 0.0210(4) 0.0194(5) -0.0041(4) 0.0107(4) -0.0019(4)
Cl1 0.0218(4) 0.0169(4) 0.0207(5) -0.0034(4) -0.0050(4) 0.0004(4)
P2 0.0109(4) 0.0132(4) 0.0110(4) 0.0025(3) 0.0007(4) 0.0009(3)
O2 0.0136(12) 0.0154(12) 0.0149(13) 0.0046(10) -0.0009(10) 0.0009(10)
O1 0.0127(11) 0.0138(11) 0.0137(13) 0.0019(10) 0.0014(10) 0.0009(10)
N1 0.0155(14) 0.0105(14) 0.0121(16) -0.0002(12) -0.0018(12) 0.0018(12)
C2 0.0124(16) 0.0132(17) 0.0130(18) 0.0002(14) 0.0007(14) -0.0022(13)
C1 0.0140(16) 0.0105(15) 0.0121(18) 0.0010(14) -0.0017(14) -0.0020(14)
C7 0.0068(15) 0.0149(17) 0.0134(19) 0.0030(15) -0.0003(14) 0.0029(13)
C19 0.0127(17) 0.0147(16) 0.0100(17) 0.0025(14) -0.0015(13) 0.0005(13)
C8 0.0144(18) 0.0152(17) 0.015(2) -0.0011(15) 0.0005(15) -0.0006(14)
C30 0.0118(16) 0.0151(16) 0.0121(18) 0.0003(14) -0.0003(15) -0.0002(14)
C3 0.0202(18) 0.0224(18) 0.016(2) 0.0043(17) 0.0010(15) 0.0062(16)
C25 0.0172(17) 0.0143(17) 0.0100(18) -0.0011(14) -0.0003(14) 0.0018(14)
C12 0.0146(18) 0.0172(17) 0.017(2) 0.0013(15) 0.0030(16) -0.0008(15)
C6 0.0157(17) 0.0178(17) 0.0138(19) 0.0006(15) -0.0016(14) 0.0013(15)
C26 0.0158(18) 0.0212(18) 0.021(2) 0.0076(17) 0.0029(16) 0.0016(16)
C29 0.0199(19) 0.0157(16) 0.0095(18) -0.0009(14) 0.0031(15) 0.0023(14)
C13 0.0138(18) 0.0137(16) 0.0123(18) -0.0022(14) -0.0023(14) 0.0028(14)
C11 0.0168(18) 0.0188(18) 0.022(2) 0.0007(16) 0.0054(16) -0.0024(15)
C15 0.0113(17) 0.0183(18) 0.018(2) 0.0017(15) -0.0008(15) 0.0021(15)
C20 0.0161(17) 0.0202(17) 0.0115(18) 0.0029(16) -0.0023(14) 0.0005(15)
C23 0.0193(18) 0.0191(17) 0.028(2) 0.0020(16) -0.0047(19) -0.0038(17)
C24 0.0153(18) 0.0193(17) 0.0157(19) 0.0010(15) -0.0008(15) 0.0013(14)
C4 0.025(2) 0.028(2) 0.018(2) -0.0011(17) 0.0021(17) 0.0128(19)
C28 0.0197(18) 0.0176(17) 0.0103(19) 0.0021(15) -0.0021(15) 0.0080(15)
C21 0.0220(19) 0.0251(19) 0.0140(19) -0.0043(16) -0.0049(17) 0.0090(16)
C14 0.0191(19) 0.029(2) 0.016(2) 0.0068(16) 0.0007(17) 0.0054(17)
C9 0.025(2) 0.0149(17) 0.020(2) -0.0027(16) -0.0009(17) 0.0003(16)
C10 0.0203(19) 0.0100(16) 0.027(2) 0.0012(16) -0.0017(17) -0.0031(14)
C5 0.024(2) 0.0218(18) 0.0135(19) -0.0005(15) -0.0001(16) 0.0026(16)
C17 0.025(2) 0.023(2) 0.034(2) 0.0017(19) -0.0115(19) -0.0081(17)
C27 0.0135(17) 0.0247(19) 0.022(2) 0.0016(17) -0.0013(17) -0.0003(16)
C18 0.0171(19) 0.024(2) 0.032(3) -0.0002(18) -0.0006(18) 0.0106(16)
C22 0.027(2) 0.0188(18) 0.029(2) -0.0080(17) -0.0112(18) 0.0020(17)
C16 0.020(2) 0.031(2) 0.025(2) 0.0069(19) 0.0062(18) 0.0028(17)

loop_
_atom_type_symbol
_atom_type_description
_atom_type_scat_dispersion_real
_atom_type_scat_dispersion_imag
_atom_type_scat_source
C C 0.0181 0.0091 'International Tables Vol C Tables 4.2.6.8 and 6.1.1.4'
H H 0 0 'International Tables Vol C Tables 4.2.6.8 and 6.1.1.4'
N N 0.0311 0.018 'International Tables Vol C Tables 4.2.6.8 and 6.1.1.4'
O O 0.0492 0.0322 'International Tables Vol C Tables 4.2.6.8 and 6.1.1.4'
P P 0.2955 0.4335 'International Tables Vol C Tables 4.2.6.8 and 6.1.1.4'
Cl Cl 0.3639 0.7018 'International Tables Vol C Tables 4.2.6.8 and 6.1.1.4'
Zn Zn -1.5491 0.6778 'International Tables Vol C Tables 4.2.6.8 and 6.1.1.4'

loop_
_geom_angle_atom_site_label_1
_geom_angle_atom_site_label_2
_geom_angle_atom_site_label_3
_geom_angle
O1 Zn1 O2 90.38(10)
O1 Zn1 Cl1 110.72(8)
O2 Zn1 Cl1 111.81(8)
O1 Zn1 Cl2 110.77(7)
O2 Zn1 Cl2 108.24(8)
Cl1 Zn1 Cl2 120.75(4)
O1 P1 N1 117.89(15)
O1 P1 C7 107.76(16)
N1 P1 C7 105.77(17)
O1 P1 C1 111.65(15)
N1 P1 C1 104.55(16)
C7 P1 C1 108.81(16)
O2 P2 C19 113.76(15)
O2 P2 C25 107.15(16)
C19 P2 C25 105.80(17)
O2 P2 C2 113.62(15)
C19 P2 C2 108.05(16)
C25 P2 C2 108.03(16)
P2 O2 Zn1 127.13(14)
P1 O1 Zn1 133.96(15)
C13 N1 P1 125.2(2)
C13 N1 H1 114(3)
P1 N1 H1 119(3)
C3 C2 C1 118.4(3)
C3 C2 P2 116.4(3)
C1 C2 P2 125.2(3)
C6 C1 C2 119.0(3)
C6 C1 P1 116.3(3)
C2 C1 P1 124.7(3)
C8 C7 C12 119.8(3)
C8 C7 P1 119.6(3)
C12 C7 P1 120.6(3)
C20 C19 C24 119.7(3)
C20 C19 P2 119.4(3)
C24 C19 P2 120.8(3)
C9 C8 C7 119.8(4)
C9 C8 H8 120.1
C7 C8 H8 120.1
C29 C30 C25 120.1(3)
C29 C30 H30 119.9
C25 C30 H30 119.9
C4 C3 C2 121.9(4)
C4 C3 H3 119.1
C2 C3 H3 119.1
C26 C25 C30 119.7(4)
C26 C25 P2 123.6(3)
C30 C25 P2 116.7(3)
C11 C12 C7 120.0(4)
C11 C12 H12 120
C7 C12 H12 120
C5 C6 C1 121.6(3)
C5 C6 H6 119.2
C1 C6 H6 119.2
C27 C26 C25 119.8(4)
C27 C26 H26 120.1
C25 C26 H26 120.1
C30 C29 C28 119.7(3)
C30 C29 H29 120.1
C28 C29 H29 120.1
N1 C13 C14 108.7(3)
N1 C13 C15 113.0(3)
C14 C13 C15 114.5(3)
N1 C13 H13 106.8
C14 C13 H13 106.8
C15 C13 H13 106.8
C12 C11 C10 119.7(4)
C12 C11 H11 120.1
C10 C11 H11 120.1
C16 C15 C17 109.3(3)
C16 C15 C18 108.0(3)
C17 C15 C18 110.0(3)
C16 C15 C13 110.2(3)
C17 C15 C13 111.1(3)
C18 C15 C13 108.2(3)
C21 C20 C19 119.6(4)
C21 C20 H20 120.2
C19 C20 H20 120.2
C22 C23 C24 119.5(4)
C22 C23 H23 120.2
C24 C23 H23 120.2
C23 C24 C19 120.0(4)
C23 C24 H24 120
C19 C24 H24 120
C5 C4 C3 119.7(4)
C5 C4 H4 120.2
C3 C4 H4 120.2
C27 C28 C29 120.4(3)
C27 C28 H28 119.8
C29 C28 H28 119.8
C22 C21 C20 120.2(4)
C22 C21 H21 119.9
C20 C21 H21 119.9
C13 C14 H14A 109.5
C13 C14 H14B 109.5
H14A C14 H14B 109.5
C13 C14 H14C 109.5
H14A C14 H14C 109.5
H14B C14 H14C 109.5
C10 C9 C8 120.3(4)
C10 C9 H9 119.8
C8 C9 H9 119.8
C9 C10 C11 120.3(3)
C9 C10 H10 119.8
C11 C10 H10 119.8
C6 C5 C4 119.5(4)
C6 C5 H5 120.2
C4 C5 H5 120.2
C15 C17 H17A 109.5
C15 C17 H17B 109.5
H17A C17 H17B 109.5
C15 C17 H17C 109.5
H17A C17 H17C 109.5
H17B C17 H17C 109.5
C26 C27 C28 120.3(4)
C26 C27 H27 119.9
C28 C27 H27 119.9
C15 C18 H18A 109.5
C15 C18 H18B 109.5
H18A C18 H18B 109.5
C15 C18 H18C 109.5
H18A C18 H18C 109.5
H18B C18 H18C 109.5
C21 C22 C23 121.0(4)
C21 C22 H22 119.5
C23 C22 H22 119.5
C15 C16 H16A 109.5
C15 C16 H16B 109.5
H16A C16 H16B 109.5
C15 C16 H16C 109.5
H16A C16 H16C 109.5
H16B C16 H16C 109.5

loop_
_geom_bond_atom_site_label_1
_geom_bond_atom_site_label_2
_geom_bond_distance
Zn1 O1 1.992(2)
Zn1 O2 2.002(2)
Zn1 Cl1 2.2129(10)
Zn1 Cl2 2.2130(10)
P1 O1 1.502(3)
P1 N1 1.622(3)
P1 C7 1.798(4)
P1 C1 1.817(4)
P2 O2 1.506(3)
P2 C19 1.793(4)
P2 C25 1.808(4)
P2 C2 1.826(4)
N1 C13 1.481(4)
N1 H1 0.83(2)
C2 C3 1.393(5)
C2 C1 1.422(5)
C1 C6 1.397(5)
C7 C8 1.389(5)
C7 C12 1.397(5)
C19 C20 1.400(5)
C19 C24 1.401(5)
C8 C9 1.388(5)
C8 H8 0.95
C30 C29 1.383(5)
C30 C25 1.401(5)
C30 H30 0.95
C3 C4 1.390(5)
C3 H3 0.95
C25 C26 1.391(5)
C12 C11 1.386(5)
C12 H12 0.95
C6 C5 1.387(5)
C6 H6 0.95
C26 C27 1.383(6)
C26 H26 0.95
C29 C28 1.387(5)
C29 H29 0.95
C13 C14 1.526(5)
C13 C15 1.553(5)
C13 H13 1
C11 C10 1.389(6)
C11 H11 0.95
C15 C16 1.524(6)
C15 C17 1.528(5)
C15 C18 1.536(5)
C20 C21 1.390(5)
C20 H20 0.95
C23 C22 1.387(6)
C23 C24 1.391(5)
C23 H23 0.95
C24 H24 0.95
C4 C5 1.389(5)
C4 H4 0.95
C28 C27 1.385(5)
C28 H28 0.95
C21 C22 1.377(6)
C21 H21 0.95
C14 H14A 0.98
C14 H14B 0.98
C14 H14C 0.98
C9 C10 1.380(6)
C9 H9 0.95
C10 H10 0.95
C5 H5 0.95
C17 H17A 0.98
C17 H17B 0.98
C17 H17C 0.98
C27 H27 0.95
C18 H18A 0.98
C18 H18B 0.98
C18 H18C 0.98
C22 H22 0.95
C16 H16A 0.98
C16 H16B 0.98
C16 H16C 0.98

loop_
_geom_torsion_atom_site_label_1
_geom_torsion_atom_site_label_2
_geom_torsion_atom_site_label_3
_geom_torsion_atom_site_label_4
_geom_torsion
C19 P2 O2 Zn1 60.7(2)
C25 P2 O2 Zn1 177.25(18)
C2 P2 O2 Zn1 -63.5(2)
N1 P1 O1 Zn1 65.2(2)
C7 P1 O1 Zn1 -175.26(19)
C1 P1 O1 Zn1 -55.8(2)
O1 P1 N1 C13 79.7(3)
C7 P1 N1 C13 -40.8(3)
C1 P1 N1 C13 -155.6(3)
O2 P2 C2 C3 -113.0(3)
C19 P2 C2 C3 119.8(3)
C25 P2 C2 C3 5.8(3)
O2 P2 C2 C1 64.8(3)
C19 P2 C2 C1 -62.4(3)
C25 P2 C2 C1 -176.5(3)
C3 C2 C1 C6 -0.3(5)
P2 C2 C1 C6 -178.0(3)
C3 C2 C1 P1 -176.9(3)
P2 C2 C1 P1 5.4(5)
O1 P1 C1 C6 161.7(3)
N1 P1 C1 C6 33.2(3)
C7 P1 C1 C6 -79.5(3)
O1 P1 C1 C2 -21.6(3)
N1 P1 C1 C2 -150.1(3)
C7 P1 C1 C2 97.3(3)
O1 P1 C7 C8 -4.4(3)
N1 P1 C7 C8 122.5(3)
C1 P1 C7 C8 -125.7(3)
O1 P1 C7 C12 175.8(3)
N1 P1 C7 C12 -57.2(3)
C1 P1 C7 C12 54.6(3)
O2 P2 C19 C20 16.0(3)
C25 P2 C19 C20 -101.3(3)
C2 P2 C19 C20 143.2(3)
O2 P2 C19 C24 -167.3(3)
C25 P2 C19 C24 75.3(3)
C2 P2 C19 C24 -40.2(3)
C12 C7 C8 C9 0.3(5)
P1 C7 C8 C9 -179.4(3)
C1 C2 C3 C4 1.1(6)
P2 C2 C3 C4 179.0(3)
C29 C30 C25 C26 -1.4(6)
C29 C30 C25 P2 -178.8(3)
O2 P2 C25 C26 -170.6(3)
C19 P2 C25 C26 -48.9(4)
C2 P2 C25 C26 66.6(4)
O2 P2 C25 C30 6.6(3)
C19 P2 C25 C30 128.3(3)
C2 P2 C25 C30 -116.1(3)
C8 C7 C12 C11 -1.0(5)
P1 C7 C12 C11 178.8(3)
C2 C1 C6 C5 -0.2(5)
P1 C1 C6 C5 176.7(3)
C30 C25 C26 C27 1.2(6)
P2 C25 C26 C27 178.4(3)
C25 C30 C29 C28 1.0(5)
P1 N1 C13 C14 122.6(3)
P1 N1 C13 C15 -109.2(3)
C7 C12 C11 C10 1.2(6)
N1 C13 C15 C16 59.5(4)
C14 C13 C15 C16 -175.4(3)
N1 C13 C15 C17 -61.8(4)
C14 C13 C15 C17 63.3(4)
N1 C13 C15 C18 177.4(3)
C14 C13 C15 C18 -57.5(4)
C24 C19 C20 C21 0.9(5)
P2 C19 C20 C21 177.5(3)
C22 C23 C24 C19 -0.3(6)
C20 C19 C24 C23 -0.3(5)
P2 C19 C24 C23 -176.9(3)
C2 C3 C4 C5 -1.3(6)
C30 C29 C28 C27 -0.5(6)
C19 C20 C21 C22 -0.9(6)
C7 C8 C9 C10 0.0(6)
C8 C9 C10 C11 0.2(6)
C12 C11 C10 C9 -0.8(6)
C1 C6 C5 C4 0.0(6)
C3 C4 C5 C6 0.8(6)
C25 C26 C27 C28 -0.7(6)
C29 C28 C27 C26 0.3(6)
C20 C21 C22 C23 0.3(6)
C24 C23 C22 C21 0.3(6)
